data_7712320
loop_
_publ_author_name
'Heras Ojea, Mar\'ia Jos\'e'
'Wilson, Claire'
'Cirera, Jordi'
'Oshio, Hiroki'
'Ruiz, Eliseo'
'Murrie, Mark'

_publ_section_title
;
 Elucidating the exchange interactions in a {GdIIICuII4} propellor
;
_journal_issue 10
_journal_name_full 'Dalton Transactions'
_journal_page_first 3203
_journal_page_last 3209
_journal_paper_doi 10.1039/D2DT03901J
_journal_volume 52
_journal_year 2023
_chemical_formula_moiety 'C44 H96 Cu4 N8 O24 Tb, 2(Cl), 6(C H4 O), Cl O4'
_chemical_formula_sum 'C50 H120 Cl3 Cu4 N8 O34 Tb'
_chemical_formula_weight 1896.96
_space_group_crystal_system monoclinic
_space_group_IT_number 15
_space_group_name_Hall '-C 2yc'
_space_group_name_H-M_alt 'C 1 2/c 1'
_atom_sites_solution_hydrogens mixed
_atom_sites_solution_primary iterative
_audit_creation_date 2020-03-05
_audit_creation_method
;
Olex2 1.3
(compiled 2020.02.04 svn.rd84adfe8 for OlexSys, GUI svn.r6032)
;
_audit_update_record
;
2020-03-06 deposited with the CCDC.	2023-02-02 downloaded from the CCDC.
;
_cell_angle_alpha 90
_cell_angle_beta 125.6320(10)
_cell_angle_gamma 90
_cell_formula_units_Z 4
_cell_length_a 32.4050(7)
_cell_length_b 11.0378(2)
_cell_length_c 25.0517(5)
_cell_measurement_reflns_used 6864
_cell_measurement_temperature 100
_cell_measurement_theta_max 25.35
_cell_measurement_theta_min 1
_cell_volume 7282.9(3)
_computing_cell_refinement 'DENZO/SCALEPACK (Otwinowski & Minor, 1997)'
_computing_data_collection 'COLLECT (Nonius, 2001).'
_computing_data_reduction 'SAINT (Siemens ,1995)'
_computing_molecular_graphics 'Olex2 1.3 (Dolomanov et al., 2009)'
_computing_publication_material 'Olex2 1.3 (Dolomanov et al., 2009)'
_computing_structure_refinement 'SHELXL 2018/3 (Sheldrick, 2015)'
_computing_structure_solution
;
Superflip  (Palatinus & Chapuis, 2007;Palatinus & van der Lee, 2008;
Palatinus et al., 2012)
;
_diffrn_ambient_temperature 100
_diffrn_measured_fraction_theta_full 0.991
_diffrn_measured_fraction_theta_max 0.991
_diffrn_measurement_device_type KappaCCD
_diffrn_radiation_type MoK\a
_diffrn_radiation_wavelength 0.71073
_diffrn_reflns_av_R_equivalents 0.0258
_diffrn_reflns_av_unetI/netI 0.0366
_diffrn_reflns_Laue_measured_fraction_full 0.991
_diffrn_reflns_Laue_measured_fraction_max 0.991
_diffrn_reflns_limit_h_max 38
_diffrn_reflns_limit_h_min -38
_diffrn_reflns_limit_k_max 12
_diffrn_reflns_limit_k_min -13
_diffrn_reflns_limit_l_max 29
_diffrn_reflns_limit_l_min -29
_diffrn_reflns_number 12292
_diffrn_reflns_point_group_measured_fraction_full 0.991
_diffrn_reflns_point_group_measured_fraction_max 0.991
_diffrn_reflns_theta_full 25.192
_diffrn_reflns_theta_max 25.192
_diffrn_reflns_theta_min 2.000
_exptl_absorpt_coefficient_mu 2.216
_exptl_absorpt_correction_T_max 0.4284
_exptl_absorpt_correction_T_min 0.2177
_exptl_absorpt_correction_type multi-scan
_exptl_absorpt_process_details ' SADABS-2006/1 - Bruker AXS area detector scaling and absorption correction '
_exptl_crystal_colour purple
_exptl_crystal_density_diffrn 1.730
_exptl_crystal_description plate
_exptl_crystal_F_000 3920
_exptl_crystal_size_max 0.32
_exptl_crystal_size_mid 0.26
_exptl_crystal_size_min 0.03
_refine_diff_density_max 0.736
_refine_diff_density_min -0.437
_refine_diff_density_rms 0.087
_refine_ls_extinction_method none
_refine_ls_goodness_of_fit_ref 1.059
_refine_ls_hydrogen_treatment mixed
_refine_ls_matrix_type full
_refine_ls_number_parameters 499
_refine_ls_number_reflns 6503
_refine_ls_number_restraints 436
_refine_ls_restrained_S_all 1.036
_refine_ls_R_factor_all 0.0439
_refine_ls_R_factor_gt 0.0303
_refine_ls_shift/su_max 0.001
_refine_ls_shift/su_mean 0.000
_refine_ls_structure_factor_coef Fsqd
_refine_ls_weighting_details 'w=1/[\s^2^(Fo^2^)+(0.0325P)^2^+22.4372P] where P=(Fo^2^+2Fc^2^)/3'
_refine_ls_weighting_scheme calc
_refine_ls_wR_factor_gt 0.0712
_refine_ls_wR_factor_ref 0.0755
_reflns_Friedel_coverage 0.000
_reflns_number_gt 5317
_reflns_number_total 6503
_reflns_threshold_expression 'I > 2\s(I)'
_cod_data_source_file d2dt03901j2.cif
_cod_data_source_block 2TbCu4
_cod_database_code 7712320
_shelx_shelxl_version_number 2018/3
_shelx_space_group_comment
;
The symmetry employed for this shelxl refinement is uniquely defined
by the following loop, which should always be used as a source of
symmetry information in preference to the above space-group names.
They are only intended as comments.
;
_shelx_estimated_absorpt_t_max 0.937
_shelx_estimated_absorpt_t_min 0.537
_olex2_refinement_description
;
1. Fixed Uiso
 At 1.2 times of:
  All C(H,H) groups, All N(H) groups
 At 1.5 times of:
  All C(H,H,H) groups, All O(H) groups
2. Shared sites
{O4, O5}
3. Restrained distances
 O5-C5
 1.43 with sigma of 0.02
 O104-H104
 0.85 with sigma of 0.01
 C104-H104
 1.905055 with sigma of 0.02
 Cu1-H104
 3.167504 with sigma of 0.02
 Cl2-O4 \\sim Cl2-O1 \\sim Cl2-O3 \\sim Cl2-O2
 with sigma of 0.02
4. Uiso/Uaniso restraints and constraints
Uanis(O4) = Uanis(O5)
5. Rigid body (RIGU) restrains
 Tb1, Cu1, Cu2, O104, O105, O106, O109, O110, O111, O204, O205, O206, O209,
 O210, O211, N101, N102, N201, N202, C101, C102, C103, C104, C105, C106, C107,
 C108, C109, C110, C111, C201, C202, C203, C204, C205, C206, C207, C208, C209,
 C210, C211, Cl1, O7, C7, O8, C8, Cl2, O1, O2, O3, O4, O6, C6
 with sigma for 1-2 distances of 0.004 and sigma for 1-3 distances of 0.004
6. Others
 Fixed Sof: Cl2(0.5) O1(0.5) O2(0.5) O3(0.5) O4(0.5) O5(0.5) C5(0.5) O6(0.5)
 H6(0.5) C6(0.5) H6A(0.5) H6B(0.5) H6C(0.5)
7.a Ternary CH refined with riding coordinates:
 N101(H101), N102(H102), N201(H201), N202(H202)
7.b Secondary CH2 refined with riding coordinates:
 C101(H10A,H10B), C102(H10C,H10D), C104(H10E,H10F), C105(H10G,H10H), C106(H10I,
 H10J), C107(H10K,H10L), C109(H10M,H10N), C110(H11A,H11B), C111(H11C,H11D),
 C201(H20A,H20B), C202(H20C,H20D), C204(H20E,H20F), C205(H20G,H20H), C206(H20I,
 H20J), C207(H20K,H20L), C209(H20M,H20N), C210(H21A,H21B), C211(H21C,H21D)
7.c Idealised Me refined as rotating group:
 C7(H7A,H7B,H7C), C8(H8A,H8B,H8C), C6(H6A,H6B,H6C)
7.d Idealised tetrahedral OH refined as rotating group:
 O106(H106), O110(H110), O111(H111), O205(H205), O206(H206), O210(H210),
 O211(H211), O7(H7), O8(H8), O6(H6)
;
_olex2_submission_special_instructions 'No special instructions were received'

loop_
_space_group_symop_operation_xyz
'x, y, z'
'x, -y, z+1/2'
'x+1/2, y+1/2, z'
'x+1/2, -y+1/2, z+1/2'
'-x, -y, -z'
'-x, y, -z-1/2'
'-x+1/2, -y+1/2, -z'
'-x+1/2, y+1/2, -z-1/2'

loop_
_atom_site_label
_atom_site_type_symbol
_atom_site_fract_x
_atom_site_fract_y
_atom_site_fract_z
_atom_site_U_iso_or_equiv
_atom_site_adp_type
_atom_site_occupancy
_atom_site_site_symmetry_order
_atom_site_calc_flag
_atom_site_refinement_flags_posn
_atom_site_refinement_flags_adp
_atom_site_refinement_flags_occupancy
_atom_site_disorder_assembly
_atom_site_disorder_group
Tb1 Tb 0.500000 0.76202(2) 0.750000 0.01650(8) Uani 1 2 d S T P . .
Cu1 Cu 0.46796(2) 0.84620(4) 0.60655(2) 0.02038(12) Uani 1 1 d D . . . .
Cu2 Cu 0.37859(2) 0.69218(4) 0.67078(2) 0.01888(11) Uani 1 1 d . . . . .
O104 O 0.50703(10) 0.7888(3) 0.55270(13) 0.0315(6) Uani 1 1 d D . . . .
H104 H 0.5370(7) 0.793(2) 0.5611(17) 0.047 Uiso 1 1 d D U . . .
O105 O 0.49414(9) 0.6964(2) 0.65368(11) 0.0204(5) Uani 1 1 d . . . . .
O106 O 0.38584(12) 0.4619(3) 0.50209(17) 0.0452(8) Uani 1 1 d . . . . .
H106 H 0.366393 0.508356 0.504372 0.068 Uiso 1 1 calc R U . . .
O109 O 0.51226(9) 0.9250(2) 0.69108(11) 0.0205(5) Uani 1 1 d . . . . .
O110 O 0.56195(12) 1.1894(3) 0.65074(16) 0.0429(8) Uani 1 1 d . . . . .
H110 H 0.590458 1.174603 0.658663 0.064 Uiso 1 1 calc R U . . .
O111 O 0.41550(11) 1.2200(3) 0.60451(14) 0.0402(7) Uani 1 1 d . . . . .
H111 H 0.389595 1.222693 0.565460 0.060 Uiso 1 1 calc R U . . .
O204 O 0.41578(9) 0.8289(2) 0.67150(11) 0.0188(5) Uani 1 1 d . . . . .
O205 O 0.39141(10) 0.8762(2) 0.76612(13) 0.0272(6) Uani 1 1 d . . . . .
H205 H 0.420663 0.890069 0.776284 0.041 Uiso 1 1 calc R U . . .
O206 O 0.27984(10) 0.9984(3) 0.53457(13) 0.0315(7) Uani 1 1 d . . . . .
H206 H 0.252185 0.960702 0.515351 0.047 Uiso 1 1 calc R U . . .
O209 O 0.44122(9) 0.6061(2) 0.71357(11) 0.0202(5) Uani 1 1 d . . . . .
O210 O 0.34979(11) 0.3008(3) 0.63357(13) 0.0323(7) Uani 1 1 d . . . . .
H210 H 0.371942 0.281826 0.627628 0.048 Uiso 1 1 calc R U . . .
O211 O 0.41065(10) 0.6029(2) 0.80675(13) 0.0284(6) Uani 1 1 d . . . . .
H211 H 0.436327 0.628920 0.809836 0.043 Uiso 1 1 calc R U . . .
N101 N 0.41646(11) 0.7481(3) 0.52682(14) 0.0229(7) Uani 1 1 d . . . . .
H101 H 0.388955 0.725992 0.531835 0.027 Uiso 1 1 calc R U . . .
N102 N 0.44303(11) 1.0099(3) 0.56929(14) 0.0214(7) Uani 1 1 d . . . . .
H102 H 0.414213 1.025288 0.572676 0.026 Uiso 1 1 calc R U . . .
N201 N 0.31863(11) 0.8003(3) 0.63139(15) 0.0211(7) Uani 1 1 d . . . . .
H201 H 0.300316 0.792699 0.582786 0.025 Uiso 1 1 calc R U . . .
N202 N 0.34712(11) 0.5368(3) 0.66991(15) 0.0219(7) Uani 1 1 d . . . . .
H202 H 0.334150 0.499256 0.626462 0.026 Uiso 1 1 calc R U . . .
C101 C 0.37632(14) 0.9345(4) 0.45834(18) 0.0258(9) Uani 1 1 d . . . . .
H10A H 0.354892 0.939093 0.474603 0.031 Uiso 1 1 calc R U . . .
H10B H 0.355380 0.961646 0.411995 0.031 Uiso 1 1 calc R U . . .
C102 C 0.39132(15) 0.8029(4) 0.46062(17) 0.0266(9) Uani 1 1 d . . . . .
H10C H 0.360558 0.755397 0.428642 0.032 Uiso 1 1 calc R U . . .
H10D H 0.414629 0.798304 0.447258 0.032 Uiso 1 1 calc R U . . .
C103 C 0.44657(14) 0.6347(3) 0.53918(18) 0.0234(8) Uani 1 1 d . . . . .
C104 C 0.49048(15) 0.6651(4) 0.5339(2) 0.0287(9) Uani 1 1 d D . . . .
H10E H 0.519337 0.609883 0.562643 0.034 Uiso 1 1 calc R U . . .
H10F H 0.479194 0.652169 0.488124 0.034 Uiso 1 1 calc R U . . .
C105 C 0.46591(14) 0.6000(4) 0.60929(17) 0.0235(8) Uani 1 1 d . . . . .
H10G H 0.436715 0.580014 0.610571 0.028 Uiso 1 1 calc R U . . .
H10H H 0.487685 0.527170 0.622956 0.028 Uiso 1 1 calc R U . . .
C106 C 0.41699(16) 0.5307(4) 0.4912(2) 0.0329(10) Uani 1 1 d . . . . .
H10I H 0.395384 0.564840 0.446304 0.039 Uiso 1 1 calc R U . . .
H10J H 0.441641 0.475282 0.492677 0.039 Uiso 1 1 calc R U . . .
C107 C 0.42072(15) 1.0218(4) 0.49824(17) 0.0276(9) Uani 1 1 d . . . . .
H10K H 0.446929 1.003814 0.490802 0.033 Uiso 1 1 calc R U . . .
H10L H 0.408844 1.105929 0.483747 0.033 Uiso 1 1 calc R U . . .
C108 C 0.48347(14) 1.0988(3) 0.61573(17) 0.0214(8) Uani 1 1 d . . . . .
C109 C 0.50267(14) 1.0524(3) 0.68471(17) 0.0209(8) Uani 1 1 d . . . . .
H10M H 0.534313 1.095628 0.718121 0.025 Uiso 1 1 calc R U . . .
H10N H 0.476991 1.070445 0.693085 0.025 Uiso 1 1 calc R U . . .
C110 C 0.52591(14) 1.0996(4) 0.60619(18) 0.0263(9) Uani 1 1 d . . . . .
H11A H 0.542210 1.018923 0.616294 0.032 Uiso 1 1 calc R U . . .
H11B H 0.512271 1.120752 0.560281 0.032 Uiso 1 1 calc R U . . .
C111 C 0.46006(16) 1.2254(4) 0.60556(19) 0.0307(9) Uani 1 1 d . . . . .
H11C H 0.485305 1.279672 0.641503 0.037 Uiso 1 1 calc R U . . .
H11D H 0.451235 1.259681 0.563589 0.037 Uiso 1 1 calc R U . . .
C201 C 0.26349(14) 0.6362(4) 0.6249(2) 0.0290(9) Uani 1 1 d . . . . .
H20A H 0.255564 0.621894 0.580801 0.035 Uiso 1 1 calc R U . . .
H20B H 0.231744 0.624797 0.621505 0.035 Uiso 1 1 calc R U . . .
C202 C 0.28101(14) 0.7664(3) 0.64470(19) 0.0264(9) Uani 1 1 d . . . . .
H20C H 0.251327 0.821203 0.620013 0.032 Uiso 1 1 calc R U . . .
H20D H 0.296495 0.776642 0.692096 0.032 Uiso 1 1 calc R U . . .
C203 C 0.33853(13) 0.9270(3) 0.64783(18) 0.0217(8) Uani 1 1 d . . . . .
C204 C 0.38279(13) 0.9287(3) 0.64108(18) 0.0227(8) Uani 1 1 d . . . . .
H20E H 0.368827 0.929196 0.593870 0.027 Uiso 1 1 calc R U . . .
H20F H 0.402420 1.004381 0.660795 0.027 Uiso 1 1 calc R U . . .
C205 C 0.35655(15) 0.9609(4) 0.71762(18) 0.0253(9) Uani 1 1 d . . . . .
H20G H 0.372894 1.041574 0.728616 0.030 Uiso 1 1 calc R U . . .
H20H H 0.326634 0.967055 0.718857 0.030 Uiso 1 1 calc R U . . .
C206 C 0.29833(14) 1.0197(3) 0.60110(19) 0.0268(9) Uani 1 1 d . . . . .
H20I H 0.269627 1.016184 0.604946 0.032 Uiso 1 1 calc R U . . .
H20J H 0.313145 1.102038 0.614091 0.032 Uiso 1 1 calc R U . . .
C207 C 0.30202(14) 0.5423(4) 0.6721(2) 0.0273(9) Uani 1 1 d . . . . .
H20K H 0.313454 0.562254 0.717330 0.033 Uiso 1 1 calc R U . . .
H20L H 0.285545 0.461701 0.660811 0.033 Uiso 1 1 calc R U . . .
C208 C 0.38910(14) 0.4547(3) 0.71966(18) 0.0213(8) Uani 1 1 d . . . . .
C209 C 0.43471(14) 0.4818(3) 0.71674(19) 0.0225(8) Uani 1 1 d . . . . .
H20M H 0.466016 0.447633 0.756200 0.027 Uiso 1 1 calc R U . . .
H20N H 0.429111 0.441675 0.677666 0.027 Uiso 1 1 calc R U . . .
C210 C 0.37352(15) 0.3215(3) 0.70188(19) 0.0266(9) Uani 1 1 d . . . . .
H21A H 0.403939 0.269358 0.728021 0.032 Uiso 1 1 calc R U . . .
H21B H 0.349717 0.299462 0.712949 0.032 Uiso 1 1 calc R U . . .
C211 C 0.40308(15) 0.4786(4) 0.78826(19) 0.0269(9) Uani 1 1 d . . . . .
H21C H 0.375771 0.446093 0.790758 0.032 Uiso 1 1 calc R U . . .
H21D H 0.434570 0.433463 0.820425 0.032 Uiso 1 1 calc R U . . .
Cl1 Cl 0.31925(4) 0.63951(10) 0.52150(5) 0.0340(2) Uani 1 1 d . . . . .
O7 O 0.39393(12) 0.8314(3) 0.87316(16) 0.0516(9) Uani 1 1 d . . . . .
H7 H 0.388600 0.845386 0.836663 0.077 Uiso 1 1 calc R U . . .
C7 C 0.3565(2) 0.7522(6) 0.8644(3) 0.0633(17) Uani 1 1 d . . . . .
H7A H 0.350571 0.687606 0.833866 0.095 Uiso 1 1 calc R U . . .
H7B H 0.324910 0.797175 0.846504 0.095 Uiso 1 1 calc R U . . .
H7C H 0.367933 0.716698 0.906811 0.095 Uiso 1 1 calc R U . . .
O8 O 0.32411(12) 1.1523(3) 0.49450(17) 0.0464(8) Uani 1 1 d . . . . .
H8 H 0.309833 1.101597 0.503749 0.070 Uiso 1 1 calc R U . . .
C8 C 0.29114(17) 1.2516(4) 0.4609(2) 0.0394(11) Uani 1 1 d . . . . .
H8A H 0.256524 1.221764 0.429107 0.059 Uiso 1 1 calc R U . . .
H8B H 0.302373 1.296756 0.437859 0.059 Uiso 1 1 calc R U . . .
H8C H 0.291706 1.304996 0.492604 0.059 Uiso 1 1 calc R U . . .
Cl2 Cl 0.28754(8) 0.8409(2) 0.26349(10) 0.0372(5) Uani 0.5 1 d D . P A 1
O1 O 0.2661(4) 0.7551(8) 0.2822(4) 0.085(3) Uani 0.5 1 d D . P A 1
O2 O 0.2724(6) 0.9562(9) 0.2701(7) 0.102(4) Uani 0.5 1 d D . P A 1
O3 O 0.2735(3) 0.8194(7) 0.1996(3) 0.059(2) Uani 0.5 1 d D . P A 1
O4 O 0.33635(14) 0.8331(4) 0.30415(17) 0.0673(11) Uani 0.5 1 d D . P A 1
O5 O 0.33635(14) 0.8331(4) 0.30415(17) 0.0673(11) Uani 0.5 1 d D . P B 2
C5 C 0.3004(3) 0.7283(9) 0.2846(5) 0.045(3) Uani 0.5 1 d D . P B 2
O6 O 0.2422(4) 0.5107(10) 0.2569(5) 0.070(3) Uani 0.5 1 d . . P C 2
H6 H 0.243876 0.581140 0.245648 0.104 Uiso 0.5 1 calc R U P C 2
C6 C 0.2844(5) 0.4895(12) 0.3224(6) 0.074(3) Uani 0.5 1 d . . P C 2
H6A H 0.315153 0.522105 0.328806 0.111 Uiso 0.5 1 calc R U P C 2
H6B H 0.288474 0.402138 0.331065 0.111 Uiso 0.5 1 calc R U P C 2
H6C H 0.278927 0.529513 0.352689 0.111 Uiso 0.5 1 calc R U P C 2

loop_
_atom_site_aniso_label
_atom_site_aniso_U_11
_atom_site_aniso_U_22
_atom_site_aniso_U_33
_atom_site_aniso_U_23
_atom_site_aniso_U_13
_atom_site_aniso_U_12
Tb1 0.01618(13) 0.01798(14) 0.01548(13) 0.000 0.00931(10) 0.000
Cu1 0.0213(2) 0.0216(2) 0.0157(2) 0.00103(18) 0.0093(2) 0.00153(19)
Cu2 0.0170(2) 0.0179(2) 0.0212(2) -0.00152(18) 0.01086(19) -0.00047(18)
O104 0.0309(16) 0.0342(16) 0.0339(16) -0.0002(13) 0.0214(14) 0.0004(13)
O105 0.0214(13) 0.0223(13) 0.0183(13) -0.0013(10) 0.0122(11) 0.0010(11)
O106 0.046(2) 0.0375(18) 0.054(2) -0.0087(15) 0.0306(18) -0.0053(15)
O109 0.0208(13) 0.0211(13) 0.0172(13) 0.0019(10) 0.0096(11) 0.0036(11)
O110 0.0406(18) 0.0465(19) 0.0485(19) -0.0143(15) 0.0299(17) -0.0129(16)
O111 0.0332(16) 0.0465(19) 0.0331(16) -0.0017(15) 0.0149(14) 0.0143(15)
O204 0.0145(12) 0.0190(13) 0.0205(13) 0.0011(10) 0.0088(11) -0.0001(10)
O205 0.0229(14) 0.0352(16) 0.0251(14) 0.0002(12) 0.0148(12) -0.0016(12)
O206 0.0222(15) 0.0343(17) 0.0274(15) 0.0017(12) 0.0084(13) 0.0002(13)
O209 0.0208(13) 0.0189(13) 0.0215(13) -0.0010(10) 0.0127(11) 0.0008(11)
O210 0.0336(16) 0.0297(16) 0.0339(15) -0.0096(13) 0.0199(13) -0.0071(13)
O211 0.0281(15) 0.0309(15) 0.0314(15) -0.0067(12) 0.0203(13) -0.0052(12)
N101 0.0211(16) 0.0288(18) 0.0202(15) -0.0019(13) 0.0128(13) 0.0008(14)
N102 0.0212(16) 0.0249(17) 0.0152(15) 0.0008(12) 0.0088(13) 0.0032(14)
N201 0.0157(15) 0.0197(16) 0.0239(16) -0.0029(13) 0.0091(13) -0.0014(13)
N202 0.0178(16) 0.0209(16) 0.0246(17) -0.0030(13) 0.0110(14) -0.0005(13)
C101 0.023(2) 0.034(2) 0.0154(18) 0.0005(16) 0.0082(16) 0.0040(17)
C102 0.025(2) 0.031(2) 0.0163(18) -0.0002(16) 0.0080(16) 0.0014(17)
C103 0.026(2) 0.023(2) 0.0242(19) -0.0007(15) 0.0165(17) 0.0033(16)
C104 0.030(2) 0.033(2) 0.026(2) 0.0001(17) 0.0181(19) 0.0052(18)
C105 0.025(2) 0.027(2) 0.0202(19) -0.0007(15) 0.0146(17) 0.0028(17)
C106 0.037(2) 0.038(2) 0.027(2) -0.0067(18) 0.020(2) -0.004(2)
C107 0.030(2) 0.030(2) 0.0180(19) 0.0034(16) 0.0115(17) 0.0049(18)
C108 0.0235(19) 0.0219(19) 0.0168(18) 0.0014(14) 0.0106(16) 0.0011(16)
C109 0.0192(19) 0.025(2) 0.0178(18) -0.0019(15) 0.0104(16) -0.0015(16)
C110 0.028(2) 0.031(2) 0.022(2) 0.0005(16) 0.0163(17) -0.0007(18)
C111 0.037(2) 0.026(2) 0.025(2) 0.0013(17) 0.0154(19) 0.0032(18)
C201 0.018(2) 0.029(2) 0.040(2) -0.0034(18) 0.0172(19) -0.0040(17)
C202 0.0190(19) 0.027(2) 0.033(2) -0.0023(17) 0.0152(18) 0.0006(17)
C203 0.0171(18) 0.0206(19) 0.0253(19) -0.0032(15) 0.0112(16) -0.0005(16)
C204 0.0199(19) 0.023(2) 0.024(2) -0.0005(16) 0.0122(17) -0.0006(16)
C205 0.023(2) 0.028(2) 0.026(2) -0.0056(16) 0.0146(17) -0.0016(17)
C206 0.023(2) 0.022(2) 0.033(2) -0.0021(17) 0.0149(18) 0.0013(17)
C207 0.022(2) 0.024(2) 0.037(2) -0.0028(17) 0.0176(18) -0.0050(17)
C208 0.0240(19) 0.0182(19) 0.0232(19) 0.0007(15) 0.0145(17) 0.0011(15)
C209 0.024(2) 0.0204(19) 0.027(2) 0.0006(16) 0.0171(17) 0.0015(16)
C210 0.028(2) 0.023(2) 0.031(2) -0.0009(16) 0.0181(18) -0.0022(17)
C211 0.027(2) 0.030(2) 0.028(2) -0.0025(17) 0.0180(18) -0.0031(18)
Cl1 0.0261(5) 0.0427(6) 0.0303(5) -0.0110(5) 0.0147(4) -0.0060(5)
O7 0.045(2) 0.078(3) 0.0379(19) 0.0037(18) 0.0275(17) 0.0069(18)
C7 0.052(3) 0.104(5) 0.047(3) -0.031(3) 0.036(3) -0.036(3)
O8 0.0420(19) 0.047(2) 0.050(2) 0.0043(16) 0.0268(17) 0.0083(16)
C8 0.035(2) 0.040(3) 0.043(3) 0.007(2) 0.022(2) 0.006(2)
Cl2 0.0331(12) 0.0554(15) 0.0297(11) -0.0061(10) 0.0221(10) -0.0115(11)
O1 0.121(8) 0.097(6) 0.080(6) -0.031(5) 0.084(6) -0.063(6)
O2 0.162(12) 0.079(7) 0.120(11) 0.012(6) 0.113(10) 0.042(7)
O3 0.050(4) 0.098(6) 0.037(4) -0.021(4) 0.030(3) -0.025(4)
O4 0.052(2) 0.108(3) 0.043(2) 0.005(2) 0.0285(19) 0.001(2)
O5 0.052(2) 0.108(3) 0.043(2) 0.005(2) 0.0285(19) 0.001(2)
C5 0.027(5) 0.066(7) 0.051(6) -0.018(5) 0.029(5) -0.007(5)
O6 0.061(6) 0.075(7) 0.078(6) 0.000(5) 0.044(5) -0.001(5)
C6 0.063(7) 0.085(9) 0.079(7) 0.004(7) 0.044(6) 0.016(7)

loop_
_atom_type_symbol
_atom_type_description
_atom_type_scat_dispersion_real
_atom_type_scat_dispersion_imag
_atom_type_scat_source
C C 0.0030 0.0020 'International Tables Vol C Tables 4.2.6.8 and 6.1.1.4'
H H 0.0000 0.0000 'International Tables Vol C Tables 4.2.6.8 and 6.1.1.4'
Cl Cl 0.1484 0.1585 'International Tables Vol C Tables 4.2.6.8 and 6.1.1.4'
Cu Cu 0.3201 1.2651 'International Tables Vol C Tables 4.2.6.8 and 6.1.1.4'
N N 0.0060 0.0030 'International Tables Vol C Tables 4.2.6.8 and 6.1.1.4'
O O 0.0110 0.0060 'International Tables Vol C Tables 4.2.6.8 and 6.1.1.4'
Tb Tb -0.1723 4.1537 'International Tables Vol C Tables 4.2.6.8 and 6.1.1.4'

loop_
_geom_angle_atom_site_label_1
_geom_angle_atom_site_label_2
_geom_angle_atom_site_label_3
_geom_angle
_geom_angle_site_symmetry_1
_geom_angle_site_symmetry_3
_geom_angle_publ_flag
Cu1 Tb1 Cu1 146.690(18) 6_657 . ?
Cu1 Tb1 Cu2 103.482(11) . 6_657 ?
Cu1 Tb1 Cu2 84.299(11) . . ?
Cu1 Tb1 Cu2 103.482(11) 6_657 . ?
Cu1 Tb1 Cu2 84.295(11) 6_657 6_657 ?
Cu2 Tb1 Cu2 153.009(17) 6_657 . ?
O105 Tb1 Cu1 36.05(6) . . ?
O105 Tb1 Cu1 168.56(6) 6_657 . ?
O105 Tb1 Cu1 168.56(6) . 6_657 ?
O105 Tb1 Cu1 36.05(6) 6_657 6_657 ?
O105 Tb1 Cu2 84.45(6) . 6_657 ?
O105 Tb1 Cu2 87.53(6) 6_657 6_657 ?
O105 Tb1 Cu2 87.53(6) . . ?
O105 Tb1 Cu2 84.45(6) 6_657 . ?
O105 Tb1 O105 145.16(12) . 6_657 ?
O105 Tb1 O109 148.98(8) . 6_657 ?
O105 Tb1 O109 64.77(8) . . ?
O105 Tb1 O109 148.98(8) 6_657 . ?
O105 Tb1 O109 64.76(8) 6_657 6_657 ?
O109 Tb1 Cu1 36.68(5) . . ?
O109 Tb1 Cu1 112.93(6) 6_657 . ?
O109 Tb1 Cu1 36.68(5) 6_657 6_657 ?
O109 Tb1 Cu1 112.93(6) . 6_657 ?
O109 Tb1 Cu2 88.82(5) . 6_657 ?
O109 Tb1 Cu2 88.82(5) 6_657 . ?
O109 Tb1 Cu2 110.87(5) . . ?
O109 Tb1 Cu2 110.87(5) 6_657 6_657 ?
O109 Tb1 O109 88.02(11) . 6_657 ?
O204 Tb1 Cu1 107.52(6) 6_657 . ?
O204 Tb1 Cu1 61.32(6) . . ?
O204 Tb1 Cu1 61.32(6) 6_657 6_657 ?
O204 Tb1 Cu1 107.53(6) . 6_657 ?
O204 Tb1 Cu2 35.01(6) 6_657 6_657 ?
O204 Tb1 Cu2 164.72(6) 6_657 . ?
O204 Tb1 Cu2 164.72(6) . 6_657 ?
O204 Tb1 Cu2 35.01(6) . . ?
O204 Tb1 O105 83.24(8) . . ?
O204 Tb1 O105 107.73(8) . 6_657 ?
O204 Tb1 O105 83.24(8) 6_657 6_657 ?
O204 Tb1 O105 107.73(8) 6_657 . ?
O204 Tb1 O109 76.31(8) . 6_657 ?
O204 Tb1 O109 77.76(8) 6_657 6_657 ?
O204 Tb1 O109 77.76(8) . . ?
O204 Tb1 O109 76.31(8) 6_657 . ?
O204 Tb1 O204 143.65(12) . 6_657 ?
O209 Tb1 Cu1 96.72(6) . . ?
O209 Tb1 Cu1 107.91(6) 6_657 . ?
O209 Tb1 Cu1 96.72(6) 6_657 6_657 ?
O209 Tb1 Cu1 107.91(6) . 6_657 ?
O209 Tb1 Cu2 118.69(6) 6_657 . ?
O209 Tb1 Cu2 34.33(6) 6_657 6_657 ?
O209 Tb1 Cu2 118.69(6) . 6_657 ?
O209 Tb1 Cu2 34.33(6) . . ?
O209 Tb1 O105 79.43(8) . . ?
O209 Tb1 O105 74.93(8) . 6_657 ?
O209 Tb1 O105 79.43(8) 6_657 6_657 ?
O209 Tb1 O105 74.93(8) 6_657 . ?
O209 Tb1 O109 112.88(8) . 6_657 ?
O209 Tb1 O109 132.59(8) . . ?
O209 Tb1 O109 132.59(8) 6_657 6_657 ?
O209 Tb1 O109 112.88(8) 6_657 . ?
O209 Tb1 O204 67.68(8) . . ?
O209 Tb1 O204 67.69(8) 6_657 6_657 ?
O209 Tb1 O204 147.33(8) 6_657 . ?
O209 Tb1 O204 147.33(8) . 6_657 ?
O209 Tb1 O209 84.42(12) 6_657 . ?
O104 Cu1 Tb1 127.69(7) . . ?
O105 Cu1 Tb1 47.89(7) . . ?
O105 Cu1 O104 85.97(10) . . ?
O105 Cu1 O109 86.20(10) . . ?
O105 Cu1 N101 87.76(11) . . ?
O105 Cu1 N102 172.13(11) . . ?
O109 Cu1 Tb1 50.40(7) . . ?
O109 Cu1 O104 115.65(10) . . ?
O109 Cu1 N101 169.09(12) . . ?
O109 Cu1 N102 86.82(11) . . ?
N101 Cu1 Tb1 119.34(9) . . ?
N101 Cu1 O104 72.90(11) . . ?
N102 Cu1 Tb1 124.33(9) . . ?
N102 Cu1 O104 100.34(11) . . ?
N102 Cu1 N101 98.55(12) . . ?
O204 Cu2 Tb1 44.89(7) . . ?
O204 Cu2 N201 87.66(11) . . ?
O204 Cu2 N202 172.07(11) . . ?
O209 Cu2 Tb1 43.41(7) . . ?
O209 Cu2 O204 85.98(10) . . ?
O209 Cu2 N201 172.81(12) . . ?
O209 Cu2 N202 87.00(11) . . ?
N201 Cu2 Tb1 129.53(9) . . ?
N201 Cu2 N202 99.55(12) . . ?
N202 Cu2 Tb1 129.15(9) . . ?
Cu1 O104 H104 136.9(19) . . ?
C104 O104 Cu1 102.4(2) . . ?
C104 O104 H104 106.1(16) . . ?
Cu1 O105 Tb1 96.06(10) . . ?
C105 O105 Tb1 130.2(2) . . ?
C105 O105 Cu1 108.1(2) . . ?
C106 O106 H106 109.5 . . ?
Cu1 O109 Tb1 92.91(9) . . ?
C109 O109 Tb1 132.4(2) . . ?
C109 O109 Cu1 110.18(19) . . ?
C110 O110 H110 109.5 . . ?
C111 O111 H111 109.5 . . ?
Cu2 O204 Tb1 100.10(10) . . ?
C204 O204 Tb1 146.8(2) . . ?
C204 O204 Cu2 109.5(2) . . ?
C205 O205 H205 109.5 . . ?
C206 O206 H206 109.5 . . ?
Cu2 O209 Tb1 102.27(10) . . ?
C209 O209 Tb1 145.2(2) . . ?
C209 O209 Cu2 112.0(2) . . ?
C210 O210 H210 109.5 . . ?
C211 O211 H211 109.5 . . ?
Cu1 N101 H101 106.9 . . ?
C102 N101 Cu1 119.1(2) . . ?
C102 N101 H101 106.9 . . ?
C102 N101 C103 115.9(3) . . ?
C103 N101 Cu1 100.3(2) . . ?
C103 N101 H101 106.9 . . ?
Cu1 N102 H102 105.1 . . ?
C107 N102 Cu1 115.2(2) . . ?
C107 N102 H102 105.1 . . ?
C107 N102 C108 117.8(3) . . ?
C108 N102 Cu1 107.4(2) . . ?
C108 N102 H102 105.1 . . ?
Cu2 N201 H201 105.6 . . ?
C202 N201 Cu2 115.5(2) . . ?
C202 N201 H201 105.6 . . ?
C202 N201 C203 116.9(3) . . ?
C203 N201 Cu2 106.6(2) . . ?
C203 N201 H201 105.6 . . ?
Cu2 N202 H202 104.9 . . ?
C207 N202 Cu2 118.1(2) . . ?
C207 N202 H202 104.9 . . ?
C207 N202 C208 115.3(3) . . ?
C208 N202 Cu2 107.5(2) . . ?
C208 N202 H202 104.9 . . ?
H10A C101 H10B 107.5 . . ?
C102 C101 H10A 108.6 . . ?
C102 C101 H10B 108.6 . . ?
C102 C101 C107 114.8(3) . . ?
C107 C101 H10A 108.6 . . ?
C107 C101 H10B 108.6 . . ?
N101 C102 C101 112.7(3) . . ?
N101 C102 H10C 109.0 . . ?
N101 C102 H10D 109.0 . . ?
C101 C102 H10C 109.0 . . ?
C101 C102 H10D 109.0 . . ?
H10C C102 H10D 107.8 . . ?
N101 C103 C104 108.8(3) . . ?
N101 C103 C105 103.1(3) . . ?
N101 C103 C106 115.3(3) . . ?
C105 C103 C104 111.8(3) . . ?
C106 C103 C104 106.5(3) . . ?
C106 C103 C105 111.3(3) . . ?
O104 C104 C103 111.4(3) . . ?
O104 C104 H10E 109.4 . . ?
O104 C104 H10F 109.4 . . ?
C103 C104 H10E 109.4 . . ?
C103 C104 H10F 109.4 . . ?
H10E C104 H10F 108.0 . . ?
O105 C105 C103 110.9(3) . . ?
O105 C105 H10G 109.5 . . ?
O105 C105 H10H 109.5 . . ?
C103 C105 H10G 109.5 . . ?
C103 C105 H10H 109.5 . . ?
H10G C105 H10H 108.0 . . ?
O106 C106 C103 116.4(3) . . ?
O106 C106 H10I 108.2 . . ?
O106 C106 H10J 108.2 . . ?
C103 C106 H10I 108.2 . . ?
C103 C106 H10J 108.2 . . ?
H10I C106 H10J 107.3 . . ?
N102 C107 C101 110.2(3) . . ?
N102 C107 H10K 109.6 . . ?
N102 C107 H10L 109.6 . . ?
C101 C107 H10K 109.6 . . ?
C101 C107 H10L 109.6 . . ?
H10K C107 H10L 108.1 . . ?
N102 C108 C109 104.5(3) . . ?
N102 C108 C110 109.9(3) . . ?
N102 C108 C111 110.0(3) . . ?
C110 C108 C109 111.4(3) . . ?
C110 C108 C111 111.8(3) . . ?
C111 C108 C109 109.0(3) . . ?
O109 C109 C108 111.8(3) . . ?
O109 C109 H10M 109.3 . . ?
O109 C109 H10N 109.3 . . ?
C108 C109 H10M 109.3 . . ?
C108 C109 H10N 109.3 . . ?
H10M C109 H10N 107.9 . . ?
O110 C110 C108 106.3(3) . . ?
O110 C110 H11A 110.5 . . ?
O110 C110 H11B 110.5 . . ?
C108 C110 H11A 110.5 . . ?
C108 C110 H11B 110.5 . . ?
H11A C110 H11B 108.7 . . ?
O111 C111 C108 111.1(3) . . ?
O111 C111 H11C 109.4 . . ?
O111 C111 H11D 109.4 . . ?
C108 C111 H11C 109.4 . . ?
C108 C111 H11D 109.4 . . ?
H11C C111 H11D 108.0 . . ?
H20A C201 H20B 107.6 . . ?
C202 C201 H20A 108.7 . . ?
C202 C201 H20B 108.7 . . ?
C202 C201 C207 114.2(3) . . ?
C207 C201 H20A 108.7 . . ?
C207 C201 H20B 108.7 . . ?
N201 C202 C201 111.4(3) . . ?
N201 C202 H20C 109.4 . . ?
N201 C202 H20D 109.4 . . ?
C201 C202 H20C 109.4 . . ?
C201 C202 H20D 109.4 . . ?
H20C C202 H20D 108.0 . . ?
N201 C203 C204 105.2(3) . . ?
N201 C203 C205 111.1(3) . . ?
N201 C203 C206 112.1(3) . . ?
C205 C203 C204 111.2(3) . . ?
C206 C203 C204 109.9(3) . . ?
C206 C203 C205 107.4(3) . . ?
O204 C204 C203 113.1(3) . . ?
O204 C204 H20E 109.0 . . ?
O204 C204 H20F 109.0 . . ?
C203 C204 H20E 109.0 . . ?
C203 C204 H20F 109.0 . . ?
H20E C204 H20F 107.8 . . ?
O205 C205 C203 113.5(3) . . ?
O205 C205 H20G 108.9 . . ?
O205 C205 H20H 108.9 . . ?
C203 C205 H20G 108.9 . . ?
C203 C205 H20H 108.9 . . ?
H20G C205 H20H 107.7 . . ?
O206 C206 C203 112.0(3) . . ?
O206 C206 H20I 109.2 . . ?
O206 C206 H20J 109.2 . . ?
C203 C206 H20I 109.2 . . ?
C203 C206 H20J 109.2 . . ?
H20I C206 H20J 107.9 . . ?
N202 C207 C201 112.1(3) . . ?
N202 C207 H20K 109.2 . . ?
N202 C207 H20L 109.2 . . ?
C201 C207 H20K 109.2 . . ?
C201 C207 H20L 109.2 . . ?
H20K C207 H20L 107.9 . . ?
N202 C208 C209 105.8(3) . . ?
N202 C208 C210 110.6(3) . . ?
N202 C208 C211 111.3(3) . . ?
C210 C208 C209 109.4(3) . . ?
C211 C208 C209 110.8(3) . . ?
C211 C208 C210 108.9(3) . . ?
O209 C209 C208 111.8(3) . . ?
O209 C209 H20M 109.3 . . ?
O209 C209 H20N 109.3 . . ?
C208 C209 H20M 109.3 . . ?
C208 C209 H20N 109.3 . . ?
H20M C209 H20N 107.9 . . ?
O210 C210 C208 111.0(3) . . ?
O210 C210 H21A 109.4 . . ?
O210 C210 H21B 109.4 . . ?
C208 C210 H21A 109.4 . . ?
C208 C210 H21B 109.4 . . ?
H21A C210 H21B 108.0 . . ?
O211 C211 C208 114.5(3) . . ?
O211 C211 H21C 108.6 . . ?
O211 C211 H21D 108.6 . . ?
C208 C211 H21C 108.6 . . ?
C208 C211 H21D 108.6 . . ?
H21C C211 H21D 107.6 . . ?
C7 O7 H7 109.5 . . ?
O7 C7 H7A 109.5 . . ?
O7 C7 H7B 109.5 . . ?
O7 C7 H7C 109.5 . . ?
H7A C7 H7B 109.5 . . ?
H7A C7 H7C 109.5 . . ?
H7B C7 H7C 109.5 . . ?
C8 O8 H8 109.5 . . ?
O8 C8 H8A 109.5 . . ?
O8 C8 H8B 109.5 . . ?
O8 C8 H8C 109.5 . . ?
H8A C8 H8B 109.5 . . ?
H8A C8 H8C 109.5 . . ?
H8B C8 H8C 109.5 . . ?
O2 Cl2 O1 107.2(7) . . ?
O3 Cl2 O1 111.7(5) . . ?
O3 Cl2 O2 112.5(6) . . ?
O4 Cl2 O1 107.9(5) . . ?
O4 Cl2 O2 108.5(7) . . ?
O4 Cl2 O3 108.8(4) . . ?
C6 O6 H6 109.5 . . ?
O6 C6 H6A 109.5 . . ?
O6 C6 H6B 109.5 . . ?
O6 C6 H6C 109.5 . . ?
H6A C6 H6B 109.5 . . ?
H6A C6 H6C 109.5 . . ?
H6B C6 H6C 109.5 . . ?

loop_
_geom_bond_atom_site_label_1
_geom_bond_atom_site_label_2
_geom_bond_distance
_geom_bond_site_symmetry_2
_geom_bond_publ_flag
Tb1 Cu1 3.2417(4) . ?
Tb1 Cu1 3.2416(4) 6_657 ?
Tb1 Cu2 3.3036(4) . ?
Tb1 Cu2 3.3035(4) 6_657 ?
Tb1 O105 2.418(2) 6_657 ?
Tb1 O105 2.418(2) . ?
Tb1 O109 2.501(2) 6_657 ?
Tb1 O109 2.501(2) . ?
Tb1 O204 2.368(2) 6_657 ?
Tb1 O204 2.368(2) . ?
Tb1 O209 2.323(2) 6_657 ?
Tb1 O209 2.323(2) . ?
Cu1 O104 2.411(3) . ?
Cu1 O105 1.918(2) . ?
Cu1 O109 1.939(2) . ?
Cu1 N101 2.016(3) . ?
Cu1 N102 1.978(3) . ?
Cu2 O204 1.925(2) . ?
Cu2 O209 1.906(2) . ?
Cu2 N201 1.985(3) . ?
Cu2 N202 1.989(3) . ?
O104 H104 0.868(9) . ?
O104 C104 1.442(5) . ?
O105 C105 1.422(4) . ?
O106 H106 0.8400 . ?
O106 C106 1.411(5) . ?
O109 C109 1.428(4) . ?
O110 H110 0.8400 . ?
O110 C110 1.440(5) . ?
O111 H111 0.8400 . ?
O111 C111 1.430(5) . ?
O204 C204 1.410(4) . ?
O205 H205 0.8400 . ?
O205 C205 1.424(5) . ?
O206 H206 0.8400 . ?
O206 C206 1.424(5) . ?
O209 C209 1.398(4) . ?
O210 H210 0.8400 . ?
O210 C210 1.428(5) . ?
O211 H211 0.8400 . ?
O211 C211 1.423(5) . ?
N101 H101 1.0000 . ?
N101 C102 1.485(5) . ?
N101 C103 1.504(5) . ?
N102 H102 1.0000 . ?
N102 C107 1.486(5) . ?
N102 C108 1.502(5) . ?
N201 H201 1.0000 . ?
N201 C202 1.487(5) . ?
N201 C203 1.493(5) . ?
N202 H202 1.0000 . ?
N202 C207 1.496(5) . ?
N202 C208 1.500(5) . ?
C101 H10A 0.9900 . ?
C101 H10B 0.9900 . ?
C101 C102 1.522(5) . ?
C101 C107 1.523(5) . ?
C102 H10C 0.9900 . ?
C102 H10D 0.9900 . ?
C103 C104 1.541(5) . ?
C103 C105 1.530(5) . ?
C103 C106 1.529(5) . ?
C104 H10E 0.9900 . ?
C104 H10F 0.9900 . ?
C105 H10G 0.9900 . ?
C105 H10H 0.9900 . ?
C106 H10I 0.9900 . ?
C106 H10J 0.9900 . ?
C107 H10K 0.9900 . ?
C107 H10L 0.9900 . ?
C108 C109 1.544(5) . ?
C108 C110 1.527(5) . ?
C108 C111 1.539(5) . ?
C109 H10M 0.9900 . ?
C109 H10N 0.9900 . ?
C110 H11A 0.9900 . ?
C110 H11B 0.9900 . ?
C111 H11C 0.9900 . ?
C111 H11D 0.9900 . ?
C201 H20A 0.9900 . ?
C201 H20B 0.9900 . ?
C201 C202 1.518(5) . ?
C201 C207 1.521(5) . ?
C202 H20C 0.9900 . ?
C202 H20D 0.9900 . ?
C203 C204 1.539(5) . ?
C203 C205 1.533(5) . ?
C203 C206 1.529(5) . ?
C204 H20E 0.9900 . ?
C204 H20F 0.9900 . ?
C205 H20G 0.9900 . ?
C205 H20H 0.9900 . ?
C206 H20I 0.9900 . ?
C206 H20J 0.9900 . ?
C207 H20K 0.9900 . ?
C207 H20L 0.9900 . ?
C208 C209 1.551(5) . ?
C208 C210 1.534(5) . ?
C208 C211 1.523(5) . ?
C209 H20M 0.9900 . ?
C209 H20N 0.9900 . ?
C210 H21A 0.9900 . ?
C210 H21B 0.9900 . ?
C211 H21C 0.9900 . ?
C211 H21D 0.9900 . ?
O7 H7 0.8400 . ?
O7 C7 1.405(6) . ?
C7 H7A 0.9800 . ?
C7 H7B 0.9800 . ?
C7 H7C 0.9800 . ?
O8 H8 0.8400 . ?
O8 C8 1.415(5) . ?
C8 H8A 0.9800 . ?
C8 H8B 0.9800 . ?
C8 H8C 0.9800 . ?
Cl2 O1 1.408(7) . ?
Cl2 O2 1.407(9) . ?
Cl2 O3 1.406(6) . ?
Cl2 O4 1.292(4) . ?
O5 C5 1.508(10) . ?
O6 H6 0.8400 . ?
O6 C6 1.416(15) . ?
C6 H6A 0.9800 . ?
C6 H6B 0.9800 . ?
C6 H6C 0.9800 . ?

loop_
_geom_torsion_atom_site_label_1
_geom_torsion_atom_site_label_2
_geom_torsion_atom_site_label_3
_geom_torsion_atom_site_label_4
_geom_torsion
_geom_torsion_site_symmetry_1
_geom_torsion_site_symmetry_2
_geom_torsion_site_symmetry_3
_geom_torsion_site_symmetry_4
_geom_torsion_publ_flag
Tb1 O105 C105 C103 144.6(2) . . . . ?
Tb1 O109 C109 C108 -143.3(2) . . . . ?
Tb1 O204 C204 C203 -122.8(3) . . . . ?
Tb1 O209 C209 C208 139.9(3) . . . . ?
Cu1 O104 C104 C103 14.3(3) . . . . ?
Cu1 O105 C105 C103 29.6(3) . . . . ?
Cu1 O109 C109 C108 -29.2(3) . . . . ?
Cu1 N101 C102 C101 -41.7(4) . . . . ?
Cu1 N101 C103 C104 -67.1(3) . . . . ?
Cu1 N101 C103 C105 51.8(3) . . . . ?
Cu1 N101 C103 C106 173.4(3) . . . . ?
Cu1 N102 C107 C101 58.4(4) . . . . ?
Cu1 N102 C108 C109 -41.3(3) . . . . ?
Cu1 N102 C108 C110 78.4(3) . . . . ?
Cu1 N102 C108 C111 -158.1(2) . . . . ?
Cu2 O204 C204 C203 29.0(3) . . . . ?
Cu2 O209 C209 C208 -29.7(3) . . . . ?
Cu2 N201 C202 C201 -54.2(4) . . . . ?
Cu2 N201 C203 C204 39.1(3) . . . . ?
Cu2 N201 C203 C205 -81.3(3) . . . . ?
Cu2 N201 C203 C206 158.5(3) . . . . ?
Cu2 N202 C207 C201 45.5(4) . . . . ?
Cu2 N202 C208 C209 -35.8(3) . . . . ?
Cu2 N202 C208 C210 -154.2(2) . . . . ?
Cu2 N202 C208 C211 84.6(3) . . . . ?
N101 C103 C104 O104 29.9(4) . . . . ?
N101 C103 C105 O105 -56.8(4) . . . . ?
N101 C103 C106 O106 -79.1(5) . . . . ?
N102 C108 C109 O109 46.8(4) . . . . ?
N102 C108 C110 O110 178.2(3) . . . . ?
N102 C108 C111 O111 48.6(4) . . . . ?
N201 C203 C204 O204 -46.1(4) . . . . ?
N201 C203 C205 O205 52.4(4) . . . . ?
N201 C203 C206 O206 -59.3(4) . . . . ?
N202 C208 C209 O209 43.6(4) . . . . ?
N202 C208 C210 O210 44.9(4) . . . . ?
N202 C208 C211 O211 -48.5(4) . . . . ?
C102 N101 C103 C104 62.6(4) . . . . ?
C102 N101 C103 C105 -178.5(3) . . . . ?
C102 N101 C103 C106 -56.9(4) . . . . ?
C102 C101 C107 N102 -76.7(4) . . . . ?
C103 N101 C102 C101 -161.7(3) . . . . ?
C104 C103 C105 O105 60.0(4) . . . . ?
C104 C103 C106 O106 160.2(4) . . . . ?
C105 C103 C104 O104 -83.4(4) . . . . ?
C105 C103 C106 O106 38.0(5) . . . . ?
C106 C103 C104 O104 154.8(3) . . . . ?
C106 C103 C105 O105 178.9(3) . . . . ?
C107 N102 C108 C109 -173.3(3) . . . . ?
C107 N102 C108 C110 -53.6(4) . . . . ?
C107 N102 C108 C111 69.9(4) . . . . ?
C107 C101 C102 N101 66.7(4) . . . . ?
C108 N102 C107 C101 -173.1(3) . . . . ?
C109 C108 C110 O110 -66.4(4) . . . . ?
C109 C108 C111 O111 -65.5(4) . . . . ?
C110 C108 C109 O109 -71.8(4) . . . . ?
C110 C108 C111 O111 171.0(3) . . . . ?
C111 C108 C109 O109 164.4(3) . . . . ?
C111 C108 C110 O110 55.8(4) . . . . ?
C202 N201 C203 C204 170.0(3) . . . . ?
C202 N201 C203 C205 49.6(4) . . . . ?
C202 N201 C203 C206 -70.6(4) . . . . ?
C202 C201 C207 N202 -69.9(4) . . . . ?
C203 N201 C202 C201 179.2(3) . . . . ?
C204 C203 C205 O205 -64.4(4) . . . . ?
C204 C203 C206 O206 57.3(4) . . . . ?
C205 C203 C204 O204 74.2(4) . . . . ?
C205 C203 C206 O206 178.4(3) . . . . ?
C206 C203 C204 O204 -167.0(3) . . . . ?
C206 C203 C205 O205 175.3(3) . . . . ?
C207 N202 C208 C209 -169.8(3) . . . . ?
C207 N202 C208 C210 71.8(4) . . . . ?
C207 N202 C208 C211 -49.4(4) . . . . ?
C207 C201 C202 N201 75.6(4) . . . . ?
C208 N202 C207 C201 174.4(3) . . . . ?
C209 C208 C210 O210 -71.3(4) . . . . ?
C209 C208 C211 O211 68.9(4) . . . . ?
C210 C208 C209 O209 162.7(3) . . . . ?
C210 C208 C211 O211 -170.7(3) . . . . ?
C211 C208 C209 O209 -77.2(4) . . . . ?
C211 C208 C210 O210 167.5(3) . . . . ?
